data_4315867
loop_
_publ_author_name
'Ai-Yun Fu'
'Yu-Lin Jiang'
'Yao-Yu Wang'
'Xiao-Nan Gao'
'Guo-Ping Yang'
'Lei Hou'
'Qi-Zhen Shi'

_publ_contact_author_email wyaoyu@nwu.edu.cn
_publ_section_title
;
 DMF/H2O Volume Ratio Controls the Syntheses and Transformations of a
 Series of Cobalt Complexes Constructed Using a Rigid Angular Multitopic
 Ligand
;
_journal_name_full 'Inorganic Chemistry'
_journal_page_first 5495
_journal_page_last 5502
_journal_paper_doi 10.1021/ic902548f
_journal_volume 49
_journal_year 2010
_chemical_formula_sum 'C48 H34 Co2 N20 O2'
_chemical_formula_weight 1040.81
_chemical_name_systematic
; 
 ? 
;
_space_group_IT_number 14
_symmetry_cell_setting monoclinic
_symmetry_space_group_name_Hall '-P 2yn'
_symmetry_space_group_name_H-M 'P 1 21/n 1'
_atom_sites_solution_hydrogens geom
_atom_sites_solution_primary direct
_atom_sites_solution_secondary difmap
_audit_creation_method SHELXL-97
_cell_angle_alpha 90.00
_cell_angle_beta 106.5470(10)
_cell_angle_gamma 90.00
_cell_formula_units_Z 1
_cell_length_a 9.0619(10)
_cell_length_b 14.6906(17)
_cell_length_c 9.1423(11)
_cell_measurement_reflns_used 4333
_cell_measurement_temperature 296(2)
_cell_measurement_theta_max 30.71
_cell_measurement_theta_min 2.71
_cell_volume 1166.7(2)
_computing_cell_refinement 'Bruker SMART'
_computing_data_collection 'Bruker SMART'
_computing_data_reduction 'Bruker SAINT'
_computing_molecular_graphics 'Bruker SHELXTL'
_computing_publication_material 'Bruker SHELXTL'
_computing_structure_refinement 'Bruker SHELXTL'
_computing_structure_solution 'Bruker SHELXTL'
_diffrn_ambient_temperature 296(2)
_diffrn_measured_fraction_theta_full 0.998
_diffrn_measured_fraction_theta_max 0.998
_diffrn_measurement_device_type 'CCD area detector'
_diffrn_measurement_method 'phi and omega scans'
_diffrn_radiation_monochromator graphite
_diffrn_radiation_source 'fine-focus sealed tube'
_diffrn_radiation_type MoK\a
_diffrn_radiation_wavelength 0.71073
_diffrn_reflns_av_R_equivalents 0.0136
_diffrn_reflns_av_sigmaI/netI 0.0149
_diffrn_reflns_limit_h_max 10
_diffrn_reflns_limit_h_min -10
_diffrn_reflns_limit_k_max 13
_diffrn_reflns_limit_k_min -17
_diffrn_reflns_limit_l_max 10
_diffrn_reflns_limit_l_min -10
_diffrn_reflns_number 5791
_diffrn_reflns_theta_full 25.00
_diffrn_reflns_theta_max 25.00
_diffrn_reflns_theta_min 2.71
_exptl_absorpt_coefficient_mu 0.776
_exptl_absorpt_correction_T_max 0.8006
_exptl_absorpt_correction_T_min 0.7839
_exptl_absorpt_correction_type multi-scan
_exptl_absorpt_process_details sadabs
_exptl_crystal_colour yellow
_exptl_crystal_density_diffrn 1.481
_exptl_crystal_density_method 'not measured'
_exptl_crystal_description block
_exptl_crystal_F_000 532
_exptl_crystal_size_max 0.33
_exptl_crystal_size_mid 0.31
_exptl_crystal_size_min 0.30
_refine_diff_density_max 0.231
_refine_diff_density_min -0.275
_refine_diff_density_rms 0.039
_refine_ls_extinction_method none
_refine_ls_goodness_of_fit_ref 1.026
_refine_ls_hydrogen_treatment constr
_refine_ls_matrix_type full
_refine_ls_number_parameters 169
_refine_ls_number_reflns 2050
_refine_ls_number_restraints 0
_refine_ls_restrained_S_all 1.026
_refine_ls_R_factor_all 0.0264
_refine_ls_R_factor_gt 0.0236
_refine_ls_shift/su_max 0.001
_refine_ls_shift/su_mean 0.000
_refine_ls_structure_factor_coef Fsqd
_refine_ls_weighting_details 'calc w=1/[\s^2^(Fo^2^)+(0.0369P)^2^+0.4191P] where P=(Fo^2^+2Fc^2^)/3'
_refine_ls_weighting_scheme calc
_refine_ls_wR_factor_gt 0.0639
_refine_ls_wR_factor_ref 0.0663
_reflns_number_gt 1865
_reflns_number_total 2050
_reflns_threshold_expression >2sigma(I)
_cod_data_source_file ic902548f_si_001_3.cif
_cod_data_source_block compound_2
_cod_depositor_comments
;
The following automatic conversions were performed:

'_symmetry_cell_setting' value 'Monoclinic' changed to 'monoclinic'
according to the built-in table from CIF Core dictionary named
'cif_core.dic' version 2.4.1 from 2010-06-29.

Automatic conversion script
Id: cif_fix_values 1646 2011-03-28 12:23:43Z adriana 
;
_cod_original_sg_symbol_H-M 'P 1 21/n 1 '
_cod_database_code 4315867

loop_
_publ_contact_author
;    
      Wang, Yao-Yu
      Key Laboratory of Synthetic and Natural Functional Molecule Chemistry 
      of Ministry of Education, Department of Chemistry and Shaanxi 
      Key Laboratory of Physico-Inorganic Chemistry
      Northwest University
      Xi'an, 710069
      P. R. China
;
;  
      Yu-Lin Jiang
      Department of Chemistry, East Tennessee State University
      Johnson City
      TN 37614
;

loop_
_symmetry_equiv_pos_as_xyz
'x, y, z'
'-x+1/2, y+1/2, -z+1/2'
'-x, -y, -z'
'x-1/2, -y-1/2, z-1/2'

loop_
_atom_site_label
_atom_site_type_symbol
_atom_site_fract_x
_atom_site_fract_y
_atom_site_fract_z
_atom_site_U_iso_or_equiv
_atom_site_adp_type
_atom_site_occupancy
_atom_site_symmetry_multiplicity
_atom_site_calc_flag
_atom_site_refinement_flags
_atom_site_disorder_assembly
_atom_site_disorder_group
Co1 Co 0.5000 0.0000 0.5000 0.02525(11) Uani 1 2 d S . .
N1 N 0.47281(15) 0.08754(8) 0.66356(14) 0.0295(3) Uani 1 1 d . . .
N2 N 0.37961(15) 0.15894(9) 0.66770(14) 0.0317(3) Uani 1 1 d . . .
N3 N 0.53417(15) 0.13385(9) 0.90693(14) 0.0326(3) Uani 1 1 d . . .
N4 N 0.67857(15) -0.04442(9) 0.70599(15) 0.0322(3) Uani 1 1 d . . .
N5 N 0.16966(16) 0.40133(9) 0.94508(15) 0.0359(3) Uani 1 1 d . . .
O1 O 0.593(2) 0.4631(16) 0.126(2) 0.286(11) Uani 0.25 1 d P . .
H1C H 0.6717 0.4327 0.1234 0.343 Uiso 0.25 1 d PR . .
H1D H 0.5514 0.4854 0.0385 0.343 Uiso 0.13 1 d PR A 1
H1E H 0.6163 0.5168 0.1064 0.343 Uiso 0.13 1 d PR B 2
C1 C 0.7799(2) -0.11254(12) 0.7187(2) 0.0425(4) Uani 1 1 d . . .
H1 H 0.7827 -0.1440 0.6312 0.051 Uiso 1 1 calc R . .
C2 C 0.8800(2) -0.13773(14) 0.8565(2) 0.0515(5) Uani 1 1 d . . .
H2 H 0.9497 -0.1850 0.8618 0.062 Uiso 1 1 calc R . .
C3 C 0.8752(2) -0.09167(14) 0.9867(2) 0.0512(5) Uani 1 1 d . . .
H3 H 0.9407 -0.1083 1.0811 0.061 Uiso 1 1 calc R . .
C4 C 0.7728(2) -0.02092(12) 0.9761(2) 0.0406(4) Uani 1 1 d . . .
H4 H 0.7685 0.0111 1.0625 0.049 Uiso 1 1 calc R . .
C5 C 0.67646(18) 0.00143(10) 0.83373(19) 0.0296(3) Uani 1 1 d . . .
C6 C 0.56267(17) 0.07479(10) 0.80625(16) 0.0277(3) Uani 1 1 d . . .
C7 C 0.42045(17) 0.18440(10) 0.81453(17) 0.0292(3) Uani 1 1 d . . .
C8 C 0.1580(2) 0.38124(12) 0.79945(18) 0.0384(4) Uani 1 1 d . . .
H8 H 0.0905 0.4155 0.7238 0.046 Uiso 1 1 calc R . .
C9 C 0.23947(19) 0.31311(11) 0.75476(18) 0.0366(4) Uani 1 1 d . . .
H9 H 0.2259 0.3022 0.6516 0.044 Uiso 1 1 calc R . .
C10 C 0.34172(18) 0.26084(10) 0.86341(17) 0.0314(3) Uani 1 1 d . . .
C11 C 0.3595(2) 0.28285(13) 1.01518(19) 0.0449(4) Uani 1 1 d . . .
H11 H 0.4299 0.2515 1.0928 0.054 Uiso 1 1 calc R . .
C12 C 0.2715(2) 0.35194(13) 1.04949(19) 0.0458(5) Uani 1 1 d . . .
H12 H 0.2838 0.3649 1.1518 0.055 Uiso 1 1 calc R . .

loop_
_atom_site_aniso_label
_atom_site_aniso_U_11
_atom_site_aniso_U_22
_atom_site_aniso_U_33
_atom_site_aniso_U_23
_atom_site_aniso_U_13
_atom_site_aniso_U_12
Co1 0.03561(18) 0.02247(17) 0.01924(16) -0.00306(10) 0.01036(12) 0.00136(11)
N1 0.0379(7) 0.0261(6) 0.0254(6) -0.0023(5) 0.0102(5) 0.0019(5)
N2 0.0396(7) 0.0290(7) 0.0267(7) -0.0026(5) 0.0098(5) 0.0059(6)
N3 0.0389(7) 0.0326(7) 0.0254(6) -0.0044(5) 0.0076(5) 0.0045(6)
N4 0.0381(7) 0.0296(7) 0.0319(7) -0.0015(6) 0.0147(6) 0.0010(6)
N5 0.0464(8) 0.0334(7) 0.0299(7) 0.0002(6) 0.0143(6) 0.0091(6)
O1 0.21(2) 0.32(2) 0.30(3) -0.06(2) 0.012(18) 0.036(17)
C1 0.0496(10) 0.0369(9) 0.0455(10) -0.0028(8) 0.0209(8) 0.0088(8)
C2 0.0503(11) 0.0466(11) 0.0582(12) 0.0024(9) 0.0164(9) 0.0183(9)
C3 0.0483(11) 0.0544(12) 0.0443(10) 0.0052(9) 0.0026(8) 0.0135(9)
C4 0.0436(10) 0.0432(10) 0.0324(9) -0.0027(7) 0.0067(7) 0.0060(8)
C5 0.0324(8) 0.0280(8) 0.0304(8) -0.0014(6) 0.0120(7) -0.0021(6)
C6 0.0336(8) 0.0260(7) 0.0247(7) -0.0017(6) 0.0101(6) -0.0020(6)
C7 0.0342(8) 0.0282(8) 0.0259(7) -0.0021(6) 0.0097(6) 0.0012(6)
C8 0.0465(10) 0.0411(9) 0.0286(8) 0.0036(7) 0.0121(7) 0.0128(8)
C9 0.0460(9) 0.0408(9) 0.0233(7) -0.0012(7) 0.0104(7) 0.0080(7)
C10 0.0374(8) 0.0286(8) 0.0290(8) -0.0030(6) 0.0109(6) 0.0018(6)
C11 0.0578(11) 0.0464(10) 0.0270(8) -0.0008(7) 0.0064(8) 0.0212(9)
C12 0.0627(11) 0.0487(11) 0.0240(8) -0.0044(7) 0.0092(8) 0.0183(9)

loop_
_atom_type_symbol
_atom_type_description
_atom_type_scat_dispersion_real
_atom_type_scat_dispersion_imag
_atom_type_scat_source
C C 0.0033 0.0016 'International Tables Vol C Tables 4.2.6.8 and 6.1.1.4'
H H 0.0000 0.0000 'International Tables Vol C Tables 4.2.6.8 and 6.1.1.4'
N N 0.0061 0.0033 'International Tables Vol C Tables 4.2.6.8 and 6.1.1.4'
Co Co 0.3494 0.9721 'International Tables Vol C Tables 4.2.6.8 and 6.1.1.4'
O O 0.0106 0.0060 'International Tables Vol C Tables 4.2.6.8 and 6.1.1.4'

loop_
_geom_angle_atom_site_label_1
_geom_angle_atom_site_label_2
_geom_angle_atom_site_label_3
_geom_angle
_geom_angle_site_symmetry_1
_geom_angle_site_symmetry_3
_geom_angle_publ_flag
N1 Co1 N1 180.0 . 3_656 ?
N1 Co1 N4 103.13(5) . 3_656 ?
N1 Co1 N4 76.87(5) 3_656 3_656 ?
N1 Co1 N4 76.87(5) . . ?
N1 Co1 N4 103.13(5) 3_656 . ?
N4 Co1 N4 180.0 3_656 . ?
N1 Co1 N5 89.45(5) . 4_665 ?
N1 Co1 N5 90.55(5) 3_656 4_665 ?
N4 Co1 N5 90.04(5) 3_656 4_665 ?
N4 Co1 N5 89.96(5) . 4_665 ?
N1 Co1 N5 90.55(5) . 2_546 ?
N1 Co1 N5 89.45(5) 3_656 2_546 ?
N4 Co1 N5 89.96(5) 3_656 2_546 ?
N4 Co1 N5 90.04(5) . 2_546 ?
N5 Co1 N5 180.00(5) 4_665 2_546 ?
C6 N1 N2 106.99(12) . . ?
C6 N1 Co1 117.31(10) . . ?
N2 N1 Co1 135.68(10) . . ?
C7 N2 N1 104.34(12) . . ?
C6 N3 C7 100.82(12) . . ?
C1 N4 C5 118.31(14) . . ?
C1 N4 Co1 127.84(11) . . ?
C5 N4 Co1 113.76(10) . . ?
C12 N5 C8 115.69(14) . . ?
C12 N5 Co1 124.17(11) . 2_556 ?
C8 N5 Co1 119.62(11) . 2_556 ?
H1C O1 H1D 108.7 . . ?
H1C O1 H1E 102.4 . . ?
H1D O1 H1E 60.6 . . ?
N4 C1 C2 122.45(16) . . ?
N4 C1 H1 118.8 . . ?
C2 C1 H1 118.8 . . ?
C1 C2 C3 118.86(17) . . ?
C1 C2 H2 120.6 . . ?
C3 C2 H2 120.6 . . ?
C4 C3 C2 119.64(17) . . ?
C4 C3 H3 120.2 . . ?
C2 C3 H3 120.2 . . ?
C3 C4 C5 118.49(17) . . ?
C3 C4 H4 120.8 . . ?
C5 C4 H4 120.8 . . ?
N4 C5 C4 122.22(14) . . ?
N4 C5 C6 113.64(13) . . ?
C4 C5 C6 124.13(15) . . ?
N1 C6 N3 113.26(13) . . ?
N1 C6 C5 118.26(13) . . ?
N3 C6 C5 128.48(14) . . ?
N2 C7 N3 114.58(13) . . ?
N2 C7 C10 119.96(13) . . ?
N3 C7 C10 125.45(13) . . ?
N5 C8 C9 124.06(15) . . ?
N5 C8 H8 118.0 . . ?
C9 C8 H8 118.0 . . ?
C8 C9 C10 119.88(15) . . ?
C8 C9 H9 120.1 . . ?
C10 C9 H9 120.1 . . ?
C9 C10 C11 116.88(15) . . ?
C9 C10 C7 119.41(14) . . ?
C11 C10 C7 123.68(14) . . ?
C12 C11 C10 119.20(16) . . ?
C12 C11 H11 120.4 . . ?
C10 C11 H11 120.4 . . ?
N5 C12 C11 124.23(15) . . ?
N5 C12 H12 117.9 . . ?
C11 C12 H12 117.9 . . ?

loop_
_geom_bond_atom_site_label_1
_geom_bond_atom_site_label_2
_geom_bond_distance
_geom_bond_site_symmetry_2
_geom_bond_publ_flag
Co1 N1 2.0397(12) . ?
Co1 N1 2.0397(12) 3_656 ?
Co1 N4 2.2034(13) 3_656 ?
Co1 N4 2.2034(13) . ?
Co1 N5 2.2707(13) 4_665 ?
Co1 N5 2.2708(13) 2_546 ?
N1 C6 1.3397(19) . ?
N1 N2 1.3540(17) . ?
N2 C7 1.3401(19) . ?
N3 C6 1.3424(19) . ?
N3 C7 1.3533(19) . ?
N4 C1 1.341(2) . ?
N4 C5 1.353(2) . ?
N5 C12 1.337(2) . ?
N5 C8 1.338(2) . ?
N5 Co1 2.2707(13) 2_556 ?
O1 H1C 0.8500 . ?
O1 H1D 0.8500 . ?
O1 H1E 0.8501 . ?
C1 C2 1.377(3) . ?
C1 H1 0.9300 . ?
C2 C3 1.380(3) . ?
C2 H2 0.9300 . ?
C3 C4 1.378(3) . ?
C3 H3 0.9300 . ?
C4 C5 1.384(2) . ?
C4 H4 0.9300 . ?
C5 C6 1.463(2) . ?
C7 C10 1.467(2) . ?
C8 C9 1.373(2) . ?
C8 H8 0.9300 . ?
C9 C10 1.382(2) . ?
C9 H9 0.9300 . ?
C10 C11 1.389(2) . ?
C11 C12 1.381(2) . ?
C11 H11 0.9300 . ?
C12 H12 0.9300 . ?

loop_
_geom_hbond_atom_site_label_D
_geom_hbond_atom_site_label_H
_geom_hbond_atom_site_label_A
_geom_hbond_distance_DH
_geom_hbond_distance_HA
_geom_hbond_distance_DA
_geom_hbond_angle_DHA
_geom_hbond_site_symmetry_A
O1 H1C N2 0.85 2.26 3.09(2) 167.1 4_665
O1 H1E N5 0.85 2.44 3.14(2) 139.5 3_666

loop_
_geom_torsion_atom_site_label_1
_geom_torsion_atom_site_label_2
_geom_torsion_atom_site_label_3
_geom_torsion_atom_site_label_4
_geom_torsion
_geom_torsion_site_symmetry_1
_geom_torsion_site_symmetry_2
_geom_torsion_site_symmetry_3
_geom_torsion_site_symmetry_4
_geom_torsion_publ_flag
N1 Co1 N1 C6 57(100) 3_656 . . . ?
N4 Co1 N1 C6 177.07(11) 3_656 . . . ?
N4 Co1 N1 C6 -2.93(11) . . . . ?
N5 Co1 N1 C6 -93.02(11) 4_665 . . . ?
N5 Co1 N1 C6 86.98(11) 2_546 . . . ?
N1 Co1 N1 N2 -122(100) 3_656 . . . ?
N4 Co1 N1 N2 -1.10(15) 3_656 . . . ?
N4 Co1 N1 N2 178.90(15) . . . . ?
N5 Co1 N1 N2 88.81(14) 4_665 . . . ?
N5 Co1 N1 N2 -91.19(14) 2_546 . . . ?
C6 N1 N2 C7 -0.04(16) . . . . ?
Co1 N1 N2 C7 178.26(11) . . . . ?
N1 Co1 N4 C1 -179.89(15) . . . . ?
N1 Co1 N4 C1 0.11(15) 3_656 . . . ?
N4 Co1 N4 C1 55(100) 3_656 . . . ?
N5 Co1 N4 C1 -90.44(14) 4_665 . . . ?
N5 Co1 N4 C1 89.56(14) 2_546 . . . ?
N1 Co1 N4 C5 3.70(10) . . . . ?
N1 Co1 N4 C5 -176.30(10) 3_656 . . . ?
N4 Co1 N4 C5 -121(100) 3_656 . . . ?
N5 Co1 N4 C5 93.15(11) 4_665 . . . ?
N5 Co1 N4 C5 -86.85(11) 2_546 . . . ?
C5 N4 C1 C2 0.6(3) . . . . ?
Co1 N4 C1 C2 -175.65(14) . . . . ?
N4 C1 C2 C3 0.5(3) . . . . ?
C1 C2 C3 C4 -1.0(3) . . . . ?
C2 C3 C4 C5 0.4(3) . . . . ?
C1 N4 C5 C4 -1.3(2) . . . . ?
Co1 N4 C5 C4 175.50(13) . . . . ?
C1 N4 C5 C6 179.43(14) . . . . ?
Co1 N4 C5 C6 -3.79(16) . . . . ?
C3 C4 C5 N4 0.8(3) . . . . ?
C3 C4 C5 C6 179.99(16) . . . . ?
N2 N1 C6 N3 0.34(17) . . . . ?
Co1 N1 C6 N3 -178.32(10) . . . . ?
N2 N1 C6 C5 -179.44(13) . . . . ?
Co1 N1 C6 C5 1.90(18) . . . . ?
C7 N3 C6 N1 -0.47(17) . . . . ?
C7 N3 C6 C5 179.28(15) . . . . ?
N4 C5 C6 N1 1.5(2) . . . . ?
C4 C5 C6 N1 -177.81(15) . . . . ?
N4 C5 C6 N3 -178.27(15) . . . . ?
C4 C5 C6 N3 2.5(3) . . . . ?
N1 N2 C7 N3 -0.27(18) . . . . ?
N1 N2 C7 C10 -179.50(13) . . . . ?
C6 N3 C7 N2 0.45(17) . . . . ?
C6 N3 C7 C10 179.63(15) . . . . ?
C12 N5 C8 C9 1.9(3) . . . . ?
Co1 N5 C8 C9 -170.11(14) 2_556 . . . ?
N5 C8 C9 C10 -0.4(3) . . . . ?
C8 C9 C10 C11 -1.9(3) . . . . ?
C8 C9 C10 C7 175.96(16) . . . . ?
N2 C7 C10 C9 -8.0(2) . . . . ?
N3 C7 C10 C9 172.84(16) . . . . ?
N2 C7 C10 C11 169.69(16) . . . . ?
N3 C7 C10 C11 -9.4(3) . . . . ?
C9 C10 C11 C12 2.6(3) . . . . ?
C7 C10 C11 C12 -175.18(17) . . . . ?
C8 N5 C12 C11 -1.2(3) . . . . ?
Co1 N5 C12 C11 170.47(15) 2_556 . . . ?
C10 C11 C12 N5 -1.1(3) . . . . ?
